data_1569578
loop_
_publ_author_name
'Ortiz-Rodr&#xed;guez, Luis A'
'Fang, Ye-Guang'
'Niogret, Germain'
'Hadidi, Kaivin'
'Hoehn, Sean J.'
'Folkwein, Heather J.'
'Jockusch, Steffen'
'Tor, Yitzhak'
'Cui, Ganglong'
'Levi, Liraz'
'Crespo-Hern&#xe1;ndez, Carlos E'

_publ_section_title
;
 Thieno[3,4-<i>d</i>]pyrimidin-4(3<i>H</i>)-thione: an effective,
 oxygenation independent, heavy-atom-free photosensitizer for cancer
 cells.
;
_journal_issue 33
_journal_name_full 'Chemical science'
_journal_page_first 8831
_journal_page_last 8841
_journal_paper_doi 10.1039/d3sc02592f
_journal_volume 14
_journal_year 2023
_chemical_formula_moiety 'C6 H4 N2 S2'
_chemical_formula_sum 'C6 H4 N2 S2'
_chemical_formula_weight 168.23
_space_group_crystal_system monoclinic
_space_group_IT_number 14
_space_group_name_Hall '-P 2ybc'
_space_group_name_H-M_alt 'P 1 21/c 1'
_atom_sites_solution_hydrogens geom
_atom_sites_solution_primary direct
_audit_creation_date 2021-06-22
_audit_creation_method
;
Olex2 1.3
(compiled 2020.11.12 svn.r5f609507 for OlexSys, GUI svn.r6272)
;
_audit_update_record
;
2021-06-23 deposited with the CCDC.	2023-07-25 downloaded from the CCDC.
;
_cell_angle_alpha 90
_cell_angle_beta 100.375(15)
_cell_angle_gamma 90
_cell_formula_units_Z 4
_cell_length_a 10.523(5)
_cell_length_b 9.208(4)
_cell_length_c 7.108(3)
_cell_measurement_reflns_used 3509
_cell_measurement_temperature 100
_cell_measurement_theta_max 26.410
_cell_measurement_theta_min 2.967
_cell_volume 677.5(5)
_computing_cell_refinement 'SAINT v8.38A (Bruker, 2017)'
_computing_data_collection 'APEX3 v2017.3-0 (Bruker, 2017)'
_computing_data_reduction 'SAINT v8.38A (Bruker, 2017)'
_computing_molecular_graphics 'Olex2 1.3 (Dolomanov et al., 2009)'
_computing_publication_material 'Olex2 1.3 (Dolomanov et al., 2009)'
_computing_structure_refinement 'XL  (Sheldrick, 2008)'
_computing_structure_solution 'SHELXS  (Sheldrick, 2008)'
_diffrn_ambient_temperature 100.0
_diffrn_detector 'Bruker APEX-II CCD'
_diffrn_detector_area_resol_mean 8.258
_diffrn_detector_type 'CCD Area Detector'
_diffrn_measured_fraction_theta_full 1.000
_diffrn_measured_fraction_theta_max 0.999
_diffrn_measurement_device 'Kappa Four-Circle Diffractometer'
_diffrn_measurement_device_type 'Bruker APEX II Ultra'
_diffrn_measurement_method '\w and \f scans'
_diffrn_radiation_monochromator 'Double Bounce Multilayer Mirrors'
_diffrn_radiation_probe x-ray
_diffrn_radiation_type MoK\a
_diffrn_radiation_wavelength 0.71073
_diffrn_radiation_xray_symbol K-L~3~
_diffrn_reflns_av_R_equivalents 0.0271
_diffrn_reflns_av_unetI/netI 0.0194
_diffrn_reflns_Laue_measured_fraction_full 1.000
_diffrn_reflns_Laue_measured_fraction_max 0.999
_diffrn_reflns_limit_h_max 12
_diffrn_reflns_limit_h_min -13
_diffrn_reflns_limit_k_max 11
_diffrn_reflns_limit_k_min -11
_diffrn_reflns_limit_l_max 8
_diffrn_reflns_limit_l_min -7
_diffrn_reflns_number 6714
_diffrn_reflns_point_group_measured_fraction_full 1.000
_diffrn_reflns_point_group_measured_fraction_max 0.999
_diffrn_reflns_theta_full 25.242
_diffrn_reflns_theta_max 26.349
_diffrn_reflns_theta_min 1.967
_diffrn_source 'Micro Focus Rotating Anode'
_diffrn_source_current 50.0
_diffrn_source_power 2.5
_diffrn_source_type 'Bruker TXS'
_diffrn_source_voltage 50.0
_diffrn_standards_number 0
_exptl_absorpt_coefficient_mu 0.694
_exptl_absorpt_correction_T_max 0.7454
_exptl_absorpt_correction_T_min 0.6453
_exptl_absorpt_correction_type multi-scan
_exptl_absorpt_process_details
'SADABS-2016/2 (Bruker,2016/2) was used for absorption correction. wR2(int) was 0.0719 before and 0.0330 after correction. The Ratio of minimum to maximum transmission is 0.8657. The \l/2 correction factor is Not present.'
_exptl_crystal_colour yellow
_exptl_crystal_colour_primary yellow
_exptl_crystal_density_diffrn 1.650
_exptl_crystal_description needle
_exptl_crystal_F_000 344
_exptl_crystal_size_max 0.22
_exptl_crystal_size_mid 0.08
_exptl_crystal_size_min 0.05
_refine_diff_density_max 0.380
_refine_diff_density_min -0.170
_refine_diff_density_rms 0.060
_refine_ls_extinction_method none
_refine_ls_goodness_of_fit_ref 1.065
_refine_ls_hydrogen_treatment constr
_refine_ls_matrix_type full
_refine_ls_number_parameters 91
_refine_ls_number_reflns 1385
_refine_ls_number_restraints 0
_refine_ls_restrained_S_all 1.065
_refine_ls_R_factor_all 0.0296
_refine_ls_R_factor_gt 0.0258
_refine_ls_shift/su_max 0.000
_refine_ls_shift/su_mean 0.000
_refine_ls_structure_factor_coef Fsqd
_refine_ls_weighting_details 'w=1/[\s^2^(Fo^2^)+(0.0367P)^2^+0.3564P] where P=(Fo^2^+2Fc^2^)/3'
_refine_ls_weighting_scheme calc
_refine_ls_wR_factor_gt 0.0681
_refine_ls_wR_factor_ref 0.0704
_reflns_Friedel_coverage 0.000
_reflns_number_gt 1247
_reflns_number_total 1385
_reflns_threshold_expression 'I > 2\s(I)'
_cod_data_source_file d3sc02592f2.cif
_cod_data_source_block tor_this_0m_a
_cod_depositor_comments
;
The following automatic conversions were performed:

data item '_diffrn_radiation_probe' value 'X-ray' was changed to
'x-ray' in accordance with the
/home/data/users/saulius/crontab/automatic-downloads/rss-feeds/RSC/lib/dictionaries/cif_core.dic
dictionary named 'cif_core.dic' version 2.4.2 last updated on
2011-04-26.

Automatic conversion script
Id: cif_fix_values 8170 2020-07-09 18:12:32Z antanas 

 Adding full bibliography for 1569577--1569578.cif.
;
_cod_original_cell_volume 677.4(5)
_cod_database_code 1569578
_shelx_shelxl_version_number 2016/6
_shelx_space_group_comment
;
The symmetry employed for this shelxl refinement is uniquely defined
by the following loop, which should always be used as a source of
symmetry information in preference to the above space-group names.
They are only intended as comments.
;
_shelx_estimated_absorpt_t_max 0.966
_shelx_estimated_absorpt_t_min 0.862
_olex2_refinement_description
;
1. Fixed Uiso
 At 1.2 times of:
  All C(H) groups, All N(H) groups
2.a Aromatic/amide H refined with riding coordinates:
 N1(H1), C1(H1A), C4(H4), C5(H5)
;
_olex2_submission_special_instructions 'No special instructions were received'

loop_
_space_group_symop_operation_xyz
'x, y, z'
'-x, y+1/2, -z+1/2'
'-x, -y, -z'
'x, -y-1/2, z-1/2'

loop_
_atom_site_label
_atom_site_type_symbol
_atom_site_fract_x
_atom_site_fract_y
_atom_site_fract_z
_atom_site_U_iso_or_equiv
_atom_site_adp_type
_atom_site_occupancy
_atom_site_site_symmetry_order
_atom_site_calc_flag
_atom_site_refinement_flags_posn
_atom_site_refinement_flags_adp
_atom_site_refinement_flags_occupancy
_atom_site_disorder_assembly
_atom_site_disorder_group
S2 S 0.06548(4) 0.85885(4) 0.40237(5) 0.01954(13) Uani 1 1 d . . . . .
S1 S 0.24129(4) 0.36423(4) 0.50776(6) 0.02400(14) Uani 1 1 d . . . . .
N1 N 0.42168(11) 0.55004(14) 0.67298(17) 0.0166(3) Uani 1 1 d . . . . .
H1 H 0.468961 0.472829 0.709757 0.020 Uiso 1 1 calc R . . . .
N2 N 0.41825(11) 0.80777(14) 0.68075(18) 0.0171(3) Uani 1 1 d . . . . .
C3 C 0.23046(14) 0.66333(16) 0.5212(2) 0.0146(3) Uani 1 1 d . . . . .
C6 C 0.29240(14) 0.79951(16) 0.5773(2) 0.0152(3) Uani 1 1 d . . . . .
C1 C 0.47434(14) 0.68347(16) 0.7224(2) 0.0169(3) Uani 1 1 d . . . . .
H1A H 0.559817 0.685315 0.793814 0.020 Uiso 1 1 calc R . . . .
C2 C 0.29949(14) 0.52884(16) 0.5694(2) 0.0158(3) Uani 1 1 d . . . . .
C4 C 0.10584(14) 0.68032(16) 0.4243(2) 0.0172(3) Uani 1 1 d . . . . .
H4 H 0.049910 0.602636 0.376229 0.021 Uiso 1 1 calc R . . . .
C5 C 0.21310(15) 0.91628(17) 0.5206(2) 0.0188(3) Uani 1 1 d . . . . .
H5 H 0.236993 1.015049 0.543799 0.023 Uiso 1 1 calc R . . . .

loop_
_atom_site_aniso_label
_atom_site_aniso_U_11
_atom_site_aniso_U_22
_atom_site_aniso_U_33
_atom_site_aniso_U_23
_atom_site_aniso_U_13
_atom_site_aniso_U_12
S2 0.0178(2) 0.0201(2) 0.0191(2) -0.00064(14) -0.00101(15) 0.00634(14)
S1 0.0189(2) 0.0138(2) 0.0364(3) -0.00221(15) -0.00294(17) -0.00167(14)
N1 0.0142(6) 0.0133(6) 0.0215(7) 0.0004(5) 0.0011(5) 0.0021(4)
N2 0.0157(6) 0.0152(6) 0.0199(7) -0.0020(5) 0.0016(5) -0.0001(5)
C3 0.0148(7) 0.0154(7) 0.0141(7) -0.0012(5) 0.0040(6) 0.0007(5)
C6 0.0163(7) 0.0162(7) 0.0136(7) -0.0004(6) 0.0037(5) 0.0001(6)
C1 0.0130(7) 0.0189(7) 0.0183(7) -0.0022(6) 0.0013(6) -0.0008(6)
C2 0.0156(7) 0.0165(7) 0.0158(7) -0.0002(6) 0.0044(5) 0.0003(6)
C4 0.0174(7) 0.0176(7) 0.0167(7) -0.0025(6) 0.0031(6) 0.0011(6)
C5 0.0200(7) 0.0164(7) 0.0197(8) -0.0011(6) 0.0026(6) 0.0017(6)

loop_
_atom_type_symbol
_atom_type_description
_atom_type_scat_dispersion_real
_atom_type_scat_dispersion_imag
_atom_type_scat_source
C C 0.0033 0.0016 'International Tables Vol C Tables 4.2.6.8 and 6.1.1.4'
H H 0.0000 0.0000 'International Tables Vol C Tables 4.2.6.8 and 6.1.1.4'
N N 0.0061 0.0033 'International Tables Vol C Tables 4.2.6.8 and 6.1.1.4'
S S 0.1246 0.1234 'International Tables Vol C Tables 4.2.6.8 and 6.1.1.4'

loop_
_geom_angle_atom_site_label_1
_geom_angle_atom_site_label_2
_geom_angle_atom_site_label_3
_geom_angle
_geom_angle_site_symmetry_1
_geom_angle_site_symmetry_3
_geom_angle_publ_flag
C4 S2 C5 93.68(8) . . ?
C1 N1 H1 117.9 . . ?
C1 N1 C2 124.16(12) . . ?
C2 N1 H1 117.9 . . ?
C1 N2 C6 114.93(13) . . ?
C6 C3 C2 119.90(13) . . ?
C4 C3 C6 112.56(13) . . ?
C4 C3 C2 127.53(14) . . ?
N2 C6 C3 122.27(13) . . ?
C5 C6 N2 125.40(14) . . ?
C5 C6 C3 112.32(14) . . ?
N1 C1 H1A 117.0 . . ?
N2 C1 N1 125.97(13) . . ?
N2 C1 H1A 117.0 . . ?
N1 C2 S1 122.31(11) . . ?
N1 C2 C3 112.75(13) . . ?
C3 C2 S1 124.93(12) . . ?
S2 C4 H4 124.6 . . ?
C3 C4 S2 110.87(11) . . ?
C3 C4 H4 124.6 . . ?
S2 C5 H5 124.7 . . ?
C6 C5 S2 110.57(12) . . ?
C6 C5 H5 124.7 . . ?

loop_
_geom_bond_atom_site_label_1
_geom_bond_atom_site_label_2
_geom_bond_distance
_geom_bond_site_symmetry_2
_geom_bond_publ_flag
S2 C4 1.6979(16) . ?
S2 C5 1.7113(17) . ?
S1 C2 1.6636(16) . ?
N1 H1 0.8800 . ?
N1 C1 1.367(2) . ?
N1 C2 1.3757(19) . ?
N2 C6 1.3963(19) . ?
N2 C1 1.297(2) . ?
C3 C6 1.436(2) . ?
C3 C2 1.445(2) . ?
C3 C4 1.376(2) . ?
C6 C5 1.376(2) . ?
C1 H1A 0.9500 . ?
C4 H4 0.9500 . ?
C5 H5 0.9500 . ?
